data_4301733
loop_
_publ_author_name
'Liam P. Spencer'
'Ping Yang'
'Brian L. Scott'
'Enrique R. Batista'
'James M. Boncella'

_publ_section_title
;
Uranium(VI) Bis(imido) Chalcogenate Complexes: Synthesis and Density
Functional Theory Analysis
;
_journal_name_full 'Inorganic Chemistry'
_journal_page_first 2693
_journal_page_last 2700
_journal_paper_doi 10.1021/ic802212m
_journal_volume 48
_journal_year 2009
_chemical_formula_sum 'C45 H60 N4 Te2 U'
_chemical_formula_weight 1150.20
_chemical_name_systematic
; 

 ? 

;
_space_group_IT_number 2
_symmetry_cell_setting triclinic
_symmetry_space_group_name_Hall '-P 1'
_symmetry_space_group_name_H-M 'P -1'
_atom_sites_solution_hydrogens geom
_atom_sites_solution_primary direct
_atom_sites_solution_secondary difmap
_audit_creation_method SHELXL-97
_cell_angle_alpha 112.2450(10)
_cell_angle_beta 93.3460(10)
_cell_angle_gamma 98.0120(10)
_cell_formula_units_Z 2
_cell_length_a 12.5048(15)
_cell_length_b 12.5683(15)
_cell_length_c 15.9952(18)
_cell_measurement_temperature 120(1)
_cell_volume 2287.1(5)
_computing_cell_refinement 'SAINT+, v. 7.06 (Bruker AXS, 2001)'
_computing_data_collection 'APEX II, v. 1.08 (Bruker AXS, 2003)'
_computing_data_reduction 'SAINT+, v. 7.06 (Bruker AXS, 2001)'
_computing_molecular_graphics 'SHELXTL, v. 6.10, (Bruker AXS, 2000)'
_computing_publication_material 'SHELXTL, v. 6.10, (Bruker AXS, 2000)'
_computing_structure_refinement 'SHELXL-97 (Sheldrick, 1997)'
_computing_structure_solution 'SHELXS-97 (Sheldrick, 1990)'
_diffrn_ambient_temperature 120(1)
_diffrn_measured_fraction_theta_full 0.994
_diffrn_measured_fraction_theta_max 0.987
_diffrn_measurement_device_type 'Bruker D8 with APEXII CCD'
_diffrn_measurement_method '\w scans'
_diffrn_radiation_monochromator graphite
_diffrn_radiation_source 'fine-focus sealed tube'
_diffrn_radiation_type MoK\a
_diffrn_radiation_wavelength 0.71073
_diffrn_reflns_av_R_equivalents 0.0771
_diffrn_reflns_av_sigmaI/netI 0.1021
_diffrn_reflns_limit_h_max 15
_diffrn_reflns_limit_h_min -15
_diffrn_reflns_limit_k_max 15
_diffrn_reflns_limit_k_min -15
_diffrn_reflns_limit_l_max 19
_diffrn_reflns_limit_l_min -19
_diffrn_reflns_number 22249
_diffrn_reflns_theta_full 25.00
_diffrn_reflns_theta_max 25.41
_diffrn_reflns_theta_min 1.78
_diffrn_standards_decay_% 0
_diffrn_standards_interval_count 0
_diffrn_standards_interval_time 0
_diffrn_standards_number 0
_exptl_absorpt_coefficient_mu 4.832
_exptl_absorpt_correction_T_max 0.8302
_exptl_absorpt_correction_T_min 0.5119
_exptl_absorpt_correction_type multi-scan
_exptl_absorpt_process_details 'SADABS 2.03 (Sheldrick, 2001)'
_exptl_crystal_colour red
_exptl_crystal_density_diffrn 1.670
_exptl_crystal_density_method 'not measured'
_exptl_crystal_description parallelepiped
_exptl_crystal_F_000 1108
_exptl_crystal_size_max 0.16
_exptl_crystal_size_mid 0.06
_exptl_crystal_size_min 0.04
_refine_diff_density_max 1.572
_refine_diff_density_min -1.063
_refine_diff_density_rms 0.182
_refine_ls_extinction_method none
_refine_ls_goodness_of_fit_ref 0.940
_refine_ls_hydrogen_treatment constr
_refine_ls_matrix_type full
_refine_ls_number_parameters 490
_refine_ls_number_reflns 8321
_refine_ls_number_restraints 35
_refine_ls_restrained_S_all 0.940
_refine_ls_R_factor_all 0.0810
_refine_ls_R_factor_gt 0.0456
_refine_ls_shift/su_max 0.001
_refine_ls_shift/su_mean 0.000
_refine_ls_structure_factor_coef Fsqd
_refine_ls_weighting_details 'calc w=1/[\s^2^(Fo^2^)+(0.0372P)^2^+0.0000P] where P=(Fo^2^+2Fc^2^)/3'
_refine_ls_weighting_scheme calc
_refine_ls_wR_factor_gt 0.0866
_refine_ls_wR_factor_ref 0.1000
_reflns_number_gt 5805
_reflns_number_total 8321
_reflns_threshold_expression >2sigma(I)
_cod_data_source_file ic802212m_si_001_7.cif
_cod_data_source_block apx546
_cod_database_code 4301733

loop_
_symmetry_equiv_pos_as_xyz
'x, y, z'
'-x, -y, -z'

loop_
_atom_site_label
_atom_site_type_symbol
_atom_site_fract_x
_atom_site_fract_y
_atom_site_fract_z
_atom_site_U_iso_or_equiv
_atom_site_adp_type
_atom_site_occupancy
_atom_site_symmetry_multiplicity
_atom_site_calc_flag
_atom_site_refinement_flags
_atom_site_disorder_assembly
_atom_site_disorder_group
U1 U 0.80817(3) 0.72315(3) 0.20263(2) 0.01898(10) Uani 1 1 d . . .
Te1 Te 0.90333(5) 0.97912(5) 0.31150(4) 0.02612(15) Uani 1 1 d . . .
Te2 Te 0.63466(4) 0.73155(5) 0.06565(4) 0.02345(15) Uani 1 1 d . . .
N1 N 0.7147(5) 0.7078(5) 0.2822(4) 0.0211(16) Uani 1 1 d . . .
N2 N 0.8989(5) 0.7321(5) 0.1188(4) 0.0196(16) Uani 1 1 d . A .
N3 N 0.9433(5) 0.6489(5) 0.2834(4) 0.0203(16) Uani 1 1 d . . .
N4 N 0.7925(5) 0.5050(5) 0.1494(4) 0.0182(15) Uani 1 1 d . . .
C1 C 0.6471(7) 0.6753(7) 0.3449(6) 0.023(2) Uani 1 1 d . . .
C2 C 0.7232(7) 0.6860(8) 0.4268(6) 0.034(2) Uani 1 1 d . . .
H2A H 0.7737 0.6332 0.4069 0.050 Uiso 1 1 calc R . .
H2B H 0.6814 0.6670 0.4692 0.050 Uiso 1 1 calc R . .
H2C H 0.7623 0.7645 0.4557 0.050 Uiso 1 1 calc R . .
C3 C 0.5885(7) 0.5483(7) 0.2969(6) 0.035(2) Uani 1 1 d . . .
H3A H 0.5420 0.5405 0.2443 0.052 Uiso 1 1 calc R . .
H3B H 0.5456 0.5271 0.3379 0.052 Uiso 1 1 calc R . .
H3C H 0.6413 0.4979 0.2786 0.052 Uiso 1 1 calc R . .
C4 C 0.5655(7) 0.7553(7) 0.3738(6) 0.029(2) Uani 1 1 d . . .
H4A H 0.6029 0.8345 0.4038 0.043 Uiso 1 1 calc R . .
H4B H 0.5223 0.7347 0.4149 0.043 Uiso 1 1 calc R . .
H4C H 0.5191 0.7480 0.3212 0.043 Uiso 1 1 calc R . .
C5 C 0.9702(7) 0.7427(8) 0.0508(6) 0.036(2) Uani 1 1 d D . .
C6 C 1.0863(15) 0.779(3) 0.091(2) 0.088(3) Uani 0.50 1 d PDU A 1
H6A H 1.1313 0.7842 0.0458 0.132 Uiso 0.50 1 calc PR A 1
H6B H 1.1069 0.7231 0.1135 0.132 Uiso 0.50 1 calc PR A 1
H6C H 1.0955 0.8544 0.1408 0.132 Uiso 0.50 1 calc PR A 1
C6' C 1.0781(16) 0.717(3) 0.070(2) 0.088(3) Uani 0.50 1 d PDU A 2
H6'1 H 1.0704 0.6377 0.0662 0.132 Uiso 0.50 1 calc PR A 2
H6'2 H 1.1101 0.7692 0.1302 0.132 Uiso 0.50 1 calc PR A 2
H6'3 H 1.1242 0.7258 0.0264 0.132 Uiso 0.50 1 calc PR A 2
C7 C 0.931(3) 0.633(2) -0.0336(16) 0.088(3) Uani 0.50 1 d PDU A 1
H7A H 0.8542 0.6239 -0.0484 0.132 Uiso 0.50 1 calc PR A 1
H7B H 0.9472 0.5663 -0.0224 0.132 Uiso 0.50 1 calc PR A 1
H7C H 0.9677 0.6378 -0.0835 0.132 Uiso 0.50 1 calc PR A 1
C7' C 0.918(3) 0.664(2) -0.0426(15) 0.088(3) Uani 0.50 1 d PDU A 2
H7'1 H 0.9436 0.6959 -0.0854 0.132 Uiso 0.50 1 calc PR A 2
H7'2 H 0.8409 0.6579 -0.0449 0.132 Uiso 0.50 1 calc PR A 2
H7'3 H 0.9376 0.5883 -0.0577 0.132 Uiso 0.50 1 calc PR A 2
C8 C 0.9558(10) 0.8536(11) 0.0377(9) 0.088(3) Uani 1 1 d DU A .
H8A H 1.0026 0.8643 -0.0050 0.132 Uiso 1 1 calc R . .
H8B H 0.9743 0.9192 0.0949 0.132 Uiso 1 1 calc R . .
H8C H 0.8815 0.8475 0.0149 0.132 Uiso 1 1 calc R . .
C9 C 1.0228(7) 0.7204(7) 0.3473(6) 0.031(2) Uani 1 1 d . . .
H9 H 1.0277 0.7999 0.3611 0.037 Uiso 1 1 calc R . .
C10 C 1.0974(7) 0.6882(7) 0.3943(5) 0.025(2) Uani 1 1 d . . .
H10 H 1.1490 0.7441 0.4393 0.030 Uiso 1 1 calc R . .
C11 C 1.0951(7) 0.5695(7) 0.3734(6) 0.024(2) Uani 1 1 d . . .
C12 C 1.0124(6) 0.4947(7) 0.3087(5) 0.0204(19) Uani 1 1 d . . .
H12 H 1.0058 0.4148 0.2939 0.025 Uiso 1 1 calc R . .
C13 C 0.9393(7) 0.5346(7) 0.2652(5) 0.0219(19) Uani 1 1 d . . .
C14 C 0.8500(6) 0.4549(7) 0.1960(5) 0.0217(19) Uani 1 1 d . . .
C15 C 0.8211(7) 0.3394(7) 0.1802(6) 0.026(2) Uani 1 1 d . . .
H15 H 0.8595 0.3084 0.2144 0.031 Uiso 1 1 calc R . .
C16 C 0.7367(7) 0.2672(7) 0.1151(6) 0.024(2) Uani 1 1 d . B .
C17 C 0.6823(7) 0.3183(7) 0.0672(5) 0.025(2) Uani 1 1 d . . .
H17 H 0.6256 0.2739 0.0218 0.030 Uiso 1 1 calc R . .
C18 C 0.7125(6) 0.4351(7) 0.0871(5) 0.024(2) Uani 1 1 d . . .
H18 H 0.6738 0.4676 0.0542 0.028 Uiso 1 1 calc R . .
C19 C 1.1778(7) 0.5306(7) 0.4233(6) 0.028(2) Uani 1 1 d . . .
C20 C 1.2907(7) 0.5658(8) 0.3993(7) 0.041(3) Uani 1 1 d . . .
H20A H 1.2923 0.5274 0.3349 0.061 Uiso 1 1 calc R . .
H20B H 1.3447 0.5432 0.4312 0.061 Uiso 1 1 calc R . .
H20C H 1.3058 0.6488 0.4166 0.061 Uiso 1 1 calc R . .
C21 C 1.1561(8) 0.4001(8) 0.3953(6) 0.041(3) Uani 1 1 d . . .
H21A H 1.0866 0.3769 0.4117 0.062 Uiso 1 1 calc R . .
H21B H 1.2119 0.3778 0.4257 0.062 Uiso 1 1 calc R . .
H21C H 1.1558 0.3625 0.3307 0.062 Uiso 1 1 calc R . .
C22 C 1.1776(7) 0.5905(8) 0.5262(6) 0.037(2) Uani 1 1 d . . .
H22A H 1.1917 0.6737 0.5441 0.055 Uiso 1 1 calc R . .
H22B H 1.2331 0.5681 0.5569 0.055 Uiso 1 1 calc R . .
H22C H 1.1079 0.5675 0.5423 0.055 Uiso 1 1 calc R . .
C23 C 0.7040(8) 0.1377(7) 0.0988(6) 0.034(2) Uani 1 1 d . . .
C24 C 0.629(2) 0.066(2) 0.008(2) 0.087(8) Uani 0.50 1 d P B 1
H24A H 0.6689 0.0641 -0.0422 0.130 Uiso 0.50 1 calc PR B 1
H24B H 0.5669 0.1022 0.0060 0.130 Uiso 0.50 1 calc PR B 1
H24C H 0.6060 -0.0120 0.0036 0.130 Uiso 0.50 1 calc PR B 1
C25 C 0.8117(18) 0.0781(17) 0.0886(15) 0.047(4) Uani 0.50 1 d P B 1
H25A H 0.8627 0.1189 0.1424 0.070 Uiso 0.50 1 calc PR B 1
H25B H 0.8443 0.0820 0.0367 0.070 Uiso 0.50 1 calc PR B 1
H25C H 0.7921 -0.0021 0.0805 0.070 Uiso 0.50 1 calc PR B 1
C26 C 0.6541(17) 0.1257(15) 0.1782(13) 0.039(4) Uani 0.50 1 d P B 1
H26A H 0.6457 0.0458 0.1719 0.059 Uiso 0.50 1 calc PR B 1
H26B H 0.5841 0.1492 0.1803 0.059 Uiso 0.50 1 calc PR B 1
H26C H 0.7003 0.1744 0.2334 0.059 Uiso 0.50 1 calc PR B 1
C27 C 0.7974(7) 1.0197(7) 0.4135(6) 0.026(2) Uani 1 1 d . . .
C28 C 0.8238(7) 1.0102(7) 0.4963(6) 0.025(2) Uani 1 1 d . . .
H28 H 0.8879 0.9848 0.5062 0.030 Uiso 1 1 calc R . .
C29 C 0.7566(8) 1.0377(7) 0.5623(6) 0.034(2) Uani 1 1 d . . .
H29 H 0.7760 1.0322 0.6174 0.041 Uiso 1 1 calc R . .
C30 C 0.6590(8) 1.0741(7) 0.5486(6) 0.034(2) Uani 1 1 d . . .
H30 H 0.6124 1.0916 0.5934 0.041 Uiso 1 1 calc R . .
C31 C 0.6336(7) 1.0834(7) 0.4680(6) 0.033(2) Uani 1 1 d . . .
H31 H 0.5698 1.1093 0.4580 0.040 Uiso 1 1 calc R . .
C32 C 0.7028(7) 1.0543(7) 0.4005(6) 0.027(2) Uani 1 1 d . . .
H32 H 0.6831 1.0588 0.3451 0.032 Uiso 1 1 calc R . .
C33 C 0.4926(7) 0.7217(7) 0.1276(5) 0.024(2) Uani 1 1 d . . .
C34 C 0.4489(7) 0.8217(8) 0.1714(6) 0.033(2) Uani 1 1 d . . .
H34 H 0.4842 0.8936 0.1747 0.039 Uiso 1 1 calc R . .
C35 C 0.3524(8) 0.8148(10) 0.2105(6) 0.042(3) Uani 1 1 d . . .
H35 H 0.3248 0.8826 0.2399 0.051 Uiso 1 1 calc R . .
C36 C 0.2989(8) 0.7125(12) 0.2064(7) 0.055(3) Uani 1 1 d . . .
H36 H 0.2349 0.7095 0.2330 0.066 Uiso 1 1 calc R . .
C37 C 0.3394(8) 0.6116(10) 0.1626(6) 0.043(3) Uani 1 1 d . . .
H37 H 0.3025 0.5406 0.1599 0.051 Uiso 1 1 calc R . .
C38 C 0.4341(7) 0.6148(7) 0.1228(6) 0.030(2) Uani 1 1 d . . .
H38 H 0.4595 0.5458 0.0925 0.036 Uiso 1 1 calc R . .
C39 C 0.4968(8) 0.2951(8) 0.3724(7) 0.048(3) Uani 1 1 d . . .
H39A H 0.4900 0.3726 0.4123 0.072 Uiso 1 1 calc R . .
H39B H 0.5581 0.2989 0.3395 0.072 Uiso 1 1 calc R . .
H39C H 0.5074 0.2494 0.4076 0.072 Uiso 1 1 calc R . .
C40 C 0.3960(8) 0.2400(8) 0.3070(6) 0.036(2) Uani 1 1 d . . .
C41 C 0.3792(8) 0.2675(8) 0.2304(6) 0.034(2) Uani 1 1 d . . .
H41 H 0.4320 0.3194 0.2200 0.041 Uiso 1 1 calc R . .
C42 C 0.2862(8) 0.2189(9) 0.1713(7) 0.047(3) Uani 1 1 d . . .
H42 H 0.2760 0.2375 0.1207 0.057 Uiso 1 1 calc R . .
C43 C 0.2078(8) 0.1427(8) 0.1863(6) 0.042(3) Uani 1 1 d . . .
H43 H 0.1444 0.1092 0.1459 0.050 Uiso 1 1 calc R . .
C44 C 0.2235(8) 0.1163(8) 0.2610(7) 0.044(3) Uani 1 1 d . . .
H44 H 0.1704 0.0649 0.2717 0.053 Uiso 1 1 calc R . .
C45 C 0.3172(8) 0.1655(8) 0.3200(6) 0.038(2) Uani 1 1 d . . .
H45 H 0.3266 0.1467 0.3706 0.046 Uiso 1 1 calc R . .
C24' C 0.771(2) 0.1036(19) 0.1546(19) 0.087(8) Uani 0.50 1 d P B 2
H24D H 0.7392 0.0278 0.1512 0.130 Uiso 0.50 1 calc PR B 2
H24E H 0.7775 0.1590 0.2164 0.130 Uiso 0.50 1 calc PR B 2
H24F H 0.8416 0.1009 0.1344 0.130 Uiso 0.50 1 calc PR B 2
C25' C 0.5793(17) 0.1249(15) 0.1219(15) 0.047(4) Uani 0.50 1 d P B 2
H25D H 0.5590 0.0517 0.1277 0.070 Uiso 0.50 1 calc PR B 2
H25E H 0.5318 0.1277 0.0736 0.070 Uiso 0.50 1 calc PR B 2
H25F H 0.5732 0.1877 0.1780 0.070 Uiso 0.50 1 calc PR B 2
C26' C 0.6934(17) 0.0669(19) 0.0034(16) 0.039(4) Uani 0.50 1 d P B 2
H26D H 0.7633 0.0716 -0.0181 0.059 Uiso 0.50 1 calc PR B 2
H26E H 0.6441 0.0945 -0.0288 0.059 Uiso 0.50 1 calc PR B 2
H26F H 0.6655 -0.0127 -0.0069 0.059 Uiso 0.50 1 calc PR B 2

loop_
_atom_site_aniso_label
_atom_site_aniso_U_11
_atom_site_aniso_U_22
_atom_site_aniso_U_33
_atom_site_aniso_U_23
_atom_site_aniso_U_13
_atom_site_aniso_U_12
U1 0.01923(18) 0.02013(18) 0.01889(18) 0.00928(14) 0.00140(13) 0.00324(13)
Te1 0.0273(3) 0.0221(3) 0.0265(3) 0.0077(3) 0.0043(3) 0.0015(3)
Te2 0.0239(3) 0.0274(3) 0.0225(3) 0.0139(3) 0.0006(3) 0.0044(3)
N1 0.019(4) 0.026(4) 0.018(4) 0.011(3) 0.000(3) -0.004(3)
N2 0.021(4) 0.012(3) 0.025(4) 0.007(3) 0.002(3) 0.000(3)
N3 0.025(4) 0.017(4) 0.017(4) 0.007(3) -0.006(3) 0.001(3)
N4 0.019(4) 0.017(4) 0.014(4) 0.003(3) 0.002(3) 0.000(3)
C1 0.025(5) 0.022(5) 0.024(5) 0.011(4) 0.005(4) 0.005(4)
C2 0.041(6) 0.042(6) 0.029(5) 0.022(5) 0.012(5) 0.014(5)
C3 0.035(6) 0.031(5) 0.044(6) 0.021(5) 0.007(5) 0.005(4)
C4 0.030(5) 0.028(5) 0.027(5) 0.012(4) 0.006(4) 0.001(4)
C5 0.031(6) 0.029(5) 0.042(6) 0.004(5) 0.019(5) 0.006(4)
C6 0.070(5) 0.127(7) 0.084(6) 0.058(6) 0.026(4) 0.015(5)
C6' 0.070(5) 0.127(7) 0.084(6) 0.058(6) 0.026(4) 0.015(5)
C7 0.070(5) 0.127(7) 0.084(6) 0.058(6) 0.026(4) 0.015(5)
C7' 0.070(5) 0.127(7) 0.084(6) 0.058(6) 0.026(4) 0.015(5)
C8 0.070(5) 0.127(7) 0.084(6) 0.058(6) 0.026(4) 0.015(5)
C9 0.044(6) 0.015(5) 0.032(6) 0.009(4) 0.008(5) 0.000(4)
C10 0.028(5) 0.027(5) 0.017(5) 0.007(4) -0.009(4) 0.007(4)
C11 0.021(5) 0.028(5) 0.025(5) 0.008(4) 0.007(4) 0.014(4)
C12 0.015(4) 0.030(5) 0.024(5) 0.018(4) 0.005(4) 0.008(4)
C13 0.028(5) 0.019(5) 0.017(5) 0.004(4) 0.009(4) 0.005(4)
C14 0.023(5) 0.027(5) 0.015(5) 0.008(4) 0.005(4) 0.005(4)
C15 0.032(5) 0.021(5) 0.027(5) 0.011(4) 0.006(4) 0.004(4)
C16 0.029(5) 0.020(5) 0.023(5) 0.013(4) 0.003(4) -0.001(4)
C17 0.031(5) 0.024(5) 0.013(5) 0.002(4) -0.003(4) 0.000(4)
C18 0.025(5) 0.030(5) 0.009(4) 0.004(4) -0.006(4) -0.005(4)
C19 0.023(5) 0.033(5) 0.028(5) 0.013(4) 0.001(4) 0.009(4)
C20 0.026(6) 0.054(7) 0.051(7) 0.029(6) 0.000(5) 0.011(5)
C21 0.052(7) 0.043(6) 0.035(6) 0.019(5) -0.003(5) 0.019(5)
C22 0.035(6) 0.044(6) 0.038(6) 0.027(5) -0.010(5) 0.005(5)
C23 0.044(6) 0.020(5) 0.028(5) 0.006(4) -0.013(5) -0.004(4)
C24 0.101(17) 0.027(10) 0.110(18) 0.023(11) -0.073(16) -0.015(11)
C25 0.068(11) 0.021(8) 0.054(10) 0.015(8) 0.034(9) 0.005(7)
C26 0.042(10) 0.021(8) 0.049(10) 0.012(7) -0.007(9) -0.008(8)
C27 0.031(5) 0.017(5) 0.026(5) 0.005(4) -0.003(4) 0.001(4)
C28 0.020(5) 0.028(5) 0.023(5) 0.007(4) -0.006(4) 0.000(4)
C29 0.044(6) 0.029(5) 0.027(5) 0.014(4) -0.002(5) -0.009(5)
C30 0.047(6) 0.023(5) 0.028(6) 0.005(4) 0.006(5) 0.005(5)
C31 0.026(5) 0.030(5) 0.043(6) 0.011(5) 0.010(5) 0.008(4)
C32 0.029(5) 0.025(5) 0.028(5) 0.013(4) -0.004(4) 0.003(4)
C33 0.022(5) 0.031(5) 0.020(5) 0.011(4) 0.004(4) 0.009(4)
C34 0.029(5) 0.043(6) 0.029(5) 0.016(5) 0.000(4) 0.007(5)
C35 0.031(6) 0.072(8) 0.037(6) 0.030(6) 0.006(5) 0.022(6)
C36 0.027(6) 0.112(11) 0.038(7) 0.041(7) 0.011(5) 0.015(7)
C37 0.040(6) 0.059(7) 0.030(6) 0.024(6) 0.000(5) -0.007(6)
C38 0.042(6) 0.021(5) 0.019(5) 0.005(4) -0.001(4) -0.006(4)
C39 0.052(7) 0.045(7) 0.052(7) 0.025(6) 0.004(6) 0.002(5)
C40 0.040(6) 0.038(6) 0.035(6) 0.017(5) 0.010(5) 0.012(5)
C41 0.043(6) 0.035(6) 0.024(5) 0.013(5) 0.008(5) 0.000(5)
C42 0.051(7) 0.056(7) 0.034(6) 0.020(6) 0.000(5) 0.002(6)
C43 0.048(7) 0.040(6) 0.033(6) 0.014(5) -0.003(5) -0.004(5)
C44 0.047(7) 0.039(6) 0.048(7) 0.022(5) 0.014(6) -0.002(5)
C45 0.051(7) 0.037(6) 0.025(6) 0.011(5) 0.007(5) 0.011(5)
C24' 0.101(17) 0.027(10) 0.110(18) 0.023(11) -0.073(16) -0.015(11)
C25' 0.068(11) 0.021(8) 0.054(10) 0.015(8) 0.034(9) 0.005(7)
C26' 0.042(10) 0.021(8) 0.049(10) 0.012(7) -0.007(9) -0.008(8)

loop_
_atom_type_symbol
_atom_type_description
_atom_type_scat_dispersion_real
_atom_type_scat_dispersion_imag
_atom_type_scat_source
C C 0.0033 0.0016 'International Tables Vol C Tables 4.2.6.8 and 6.1.1.4'
H H 0.0000 0.0000 'International Tables Vol C Tables 4.2.6.8 and 6.1.1.4'
N N 0.0061 0.0033 'International Tables Vol C Tables 4.2.6.8 and 6.1.1.4'
Te Te -0.5308 1.6751 'International Tables Vol C Tables 4.2.6.8 and 6.1.1.4'
U U -9.6767 9.6646 'International Tables Vol C Tables 4.2.6.8 and 6.1.1.4'

loop_
_geom_angle_atom_site_label_1
_geom_angle_atom_site_label_2
_geom_angle_atom_site_label_3
_geom_angle
_geom_angle_site_symmetry_1
_geom_angle_site_symmetry_3
_geom_angle_publ_flag
N1 U1 N2 177.4(3) . . ?
N1 U1 N4 84.5(2) . . ?
N2 U1 N4 93.3(2) . . ?
N1 U1 N3 86.9(2) . . ?
N2 U1 N3 93.5(2) . . ?
N4 U1 N3 63.2(2) . . ?
N1 U1 Te2 95.3(2) . . ?
N2 U1 Te2 83.5(2) . . ?
N4 U1 Te2 99.04(14) . . ?
N3 U1 Te2 161.91(14) . . ?
N1 U1 Te1 96.6(2) . . ?
N2 U1 Te1 86.01(19) . . ?
N4 U1 Te1 157.37(15) . . ?
N3 U1 Te1 94.19(14) . . ?
Te2 U1 Te1 103.353(18) . . ?
C27 Te1 U1 100.0(2) . . ?
C33 Te2 U1 102.9(2) . . ?
C1 N1 U1 169.3(6) . . ?
C5 N2 U1 178.0(6) . . ?
C9 N3 C13 115.0(7) . . ?
C9 N3 U1 122.5(5) . . ?
C13 N3 U1 122.5(5) . . ?
C18 N4 C14 116.7(7) . . ?
C18 N4 U1 120.1(5) . . ?
C14 N4 U1 121.8(5) . . ?
N1 C1 C4 109.6(6) . . ?
N1 C1 C3 109.6(7) . . ?
C4 C1 C3 110.1(7) . . ?
N1 C1 C2 107.6(6) . . ?
C4 C1 C2 110.9(7) . . ?
C3 C1 C2 109.0(7) . . ?
C7' C5 C6 131(2) . . ?
C7' C5 C6' 111.2(19) . . ?
C6 C5 C6' 28.1(16) . . ?
C7' C5 N2 110.1(17) . . ?
C6 C5 N2 110.8(14) . . ?
C6' C5 N2 110.4(14) . . ?
C7' C5 C8 94.0(14) . . ?
C6 C5 C8 97.8(13) . . ?
C6' C5 C8 122.6(14) . . ?
N2 C5 C8 107.3(7) . . ?
C7' C5 C7 19.6(19) . . ?
C6 C5 C7 122.2(19) . . ?
C6' C5 C7 97.0(18) . . ?
N2 C5 C7 104.7(16) . . ?
C8 C5 C7 113.5(14) . . ?
N3 C9 C10 126.2(8) . . ?
C9 C10 C11 118.7(8) . . ?
C12 C11 C10 115.8(7) . . ?
C12 C11 C19 124.1(7) . . ?
C10 C11 C19 120.1(7) . . ?
C11 C12 C13 121.9(8) . . ?
N3 C13 C12 122.4(7) . . ?
N3 C13 C14 115.4(7) . . ?
C12 C13 C14 122.1(7) . . ?
C15 C14 N4 120.6(7) . . ?
C15 C14 C13 123.6(8) . . ?
N4 C14 C13 115.7(7) . . ?
C14 C15 C16 122.2(8) . . ?
C17 C16 C15 116.3(7) . . ?
C17 C16 C23 122.0(7) . . ?
C15 C16 C23 121.7(7) . . ?
C16 C17 C18 119.4(8) . . ?
N4 C18 C17 124.8(8) . . ?
C21 C19 C11 111.5(7) . . ?
C21 C19 C20 108.4(7) . . ?
C11 C19 C20 108.1(7) . . ?
C21 C19 C22 109.5(7) . . ?
C11 C19 C22 110.6(7) . . ?
C20 C19 C22 108.7(7) . . ?
C24' C23 C26' 115.4(16) . . ?
C24' C23 C26 65.2(15) . . ?
C26' C23 C26 134.7(12) . . ?
C24' C23 C24 131.8(15) . . ?
C26' C23 C24 31.0(14) . . ?
C26 C23 C24 111.8(16) . . ?
C24' C23 C16 112.5(11) . . ?
C26' C23 C16 110.0(11) . . ?
C26 C23 C16 110.5(9) . . ?
C24 C23 C16 112.8(11) . . ?
C24' C23 C25 44.2(14) . . ?
C26' C23 C25 77.0(12) . . ?
C26 C23 C25 107.5(12) . . ?
C24 C23 C25 104.7(16) . . ?
C16 C23 C25 109.2(9) . . ?
C24' C23 C25' 110.6(16) . . ?
C26' C23 C25' 102.7(12) . . ?
C26 C23 C25' 47.3(10) . . ?
C24 C23 C25' 72.2(15) . . ?
C16 C23 C25' 104.7(9) . . ?
C25 C23 C25' 143.9(11) . . ?
C32 C27 C28 118.2(8) . . ?
C32 C27 Te1 121.3(7) . . ?
C28 C27 Te1 120.5(6) . . ?
C29 C28 C27 120.7(8) . . ?
C28 C29 C30 120.9(9) . . ?
C31 C30 C29 118.3(9) . . ?
C30 C31 C32 120.3(9) . . ?
C27 C32 C31 121.6(8) . . ?
C34 C33 C38 117.1(8) . . ?
C34 C33 Te2 120.5(6) . . ?
C38 C33 Te2 122.3(6) . . ?
C33 C34 C35 120.6(9) . . ?
C36 C35 C34 121.4(10) . . ?
C35 C36 C37 119.5(10) . . ?
C36 C37 C38 120.8(10) . . ?
C37 C38 C33 120.6(9) . . ?
C45 C40 C41 117.8(9) . . ?
C45 C40 C39 121.7(9) . . ?
C41 C40 C39 120.5(9) . . ?
C42 C41 C40 120.7(9) . . ?
C41 C42 C43 120.0(10) . . ?
C44 C43 C42 119.5(10) . . ?
C43 C44 C45 120.1(9) . . ?
C40 C45 C44 121.9(9) . . ?

loop_
_geom_bond_atom_site_label_1
_geom_bond_atom_site_label_2
_geom_bond_distance
_geom_bond_site_symmetry_2
_geom_bond_publ_flag
U1 N1 1.822(6) . ?
U1 N2 1.832(6) . ?
U1 N4 2.519(6) . ?
U1 N3 2.548(6) . ?
U1 Te2 3.0337(7) . ?
U1 Te1 3.0410(7) . ?
Te1 C27 2.118(9) . ?
Te2 C33 2.095(8) . ?
N1 C1 1.483(10) . ?
N2 C5 1.479(10) . ?
N3 C9 1.334(10) . ?
N3 C13 1.345(9) . ?
N4 C18 1.320(9) . ?
N4 C14 1.374(9) . ?
C1 C4 1.502(11) . ?
C1 C3 1.535(11) . ?
C1 C2 1.524(11) . ?
C5 C7' 1.489(17) . ?
C5 C6 1.488(17) . ?
C5 C6' 1.475(17) . ?
C5 C8 1.519(12) . ?
C5 C7 1.515(17) . ?
C9 C10 1.361(11) . ?
C10 C11 1.395(11) . ?
C11 C12 1.376(11) . ?
C11 C19 1.512(11) . ?
C12 C13 1.375(10) . ?
C13 C14 1.476(11) . ?
C14 C15 1.366(10) . ?
C15 C16 1.382(11) . ?
C16 C17 1.377(11) . ?
C16 C23 1.538(11) . ?
C17 C18 1.371(10) . ?
C19 C21 1.506(11) . ?
C19 C20 1.535(11) . ?
C19 C22 1.529(12) . ?
C23 C24' 1.41(2) . ?
C23 C26' 1.43(2) . ?
C23 C26 1.50(2) . ?
C23 C24 1.55(2) . ?
C23 C25 1.62(2) . ?
C23 C25' 1.62(2) . ?
C27 C32 1.347(11) . ?
C27 C28 1.399(11) . ?
C28 C29 1.360(11) . ?
C29 C30 1.396(12) . ?
C30 C31 1.360(12) . ?
C31 C32 1.396(12) . ?
C33 C34 1.391(11) . ?
C33 C38 1.410(11) . ?
C34 C35 1.398(12) . ?
C35 C36 1.341(14) . ?
C36 C37 1.379(14) . ?
C37 C38 1.380(12) . ?
C39 C40 1.490(12) . ?
C40 C45 1.344(12) . ?
C40 C41 1.405(12) . ?
C41 C42 1.362(12) . ?
C42 C43 1.369(13) . ?
C43 C44 1.367(12) . ?
C44 C45 1.369(13) . ?
